data_4516837
loop_
_publ_author_name
'Kim, Eun Ho'
'Lee, Hyun Mo'
'Jeong, Myoung Sun'
'Ryu, Ji Yeon'
'Lee, Junseong'
'Lee, Bun Yeoul'

_publ_section_title
;
 Methylaluminoxane-Free Chromium Catalytic System for Ethylene
 Tetramerization.
;
_journal_issue 3
_journal_name_full 'ACS omega'
_journal_page_first 765
_journal_page_last 773
_journal_paper_doi 10.1021/acsomega.6b00506
_journal_volume 2
_journal_year 2017
_chemical_formula_sum 'C40 H32 B Cl2 Cr F20 O4'
_chemical_formula_weight 1090.36
_space_group_crystal_system tetragonal
_space_group_IT_number 120
_space_group_name_Hall 'I -4 -2c'
_space_group_name_H-M_alt 'I -4 c 2'
_atom_sites_solution_hydrogens geom
_audit_creation_method SHELXL-2014
_cell_angle_alpha 90
_cell_angle_beta 90
_cell_angle_gamma 90
_cell_formula_units_Z 8
_cell_length_a 17.0405(3)
_cell_length_b 17.0405(3)
_cell_length_c 28.3198(10)
_cell_measurement_reflns_used 4948
_cell_measurement_temperature 100(2)
_cell_measurement_theta_max 27.93
_cell_measurement_theta_min 2.88
_cell_volume 8223.5(4)
_computing_cell_refinement 'Bruker SAINT'
_computing_data_collection 'Bruker APEX2'
_computing_data_reduction 'Bruker SAINT'
_computing_structure_refinement 'SHELXL-2014 (Sheldrick, 2014)'
_computing_structure_solution 'SHELXL-2014 (Sheldrick 2014)'
_diffrn_ambient_temperature 100(2)
_diffrn_measured_fraction_theta_full 0.999
_diffrn_measured_fraction_theta_max 0.997
_diffrn_measurement_device_type 'Bruker APEX-II CCD'
_diffrn_measurement_method '\f and \w scans'
_diffrn_radiation_monochromator graphite
_diffrn_radiation_source 'fine-focus sealed tube'
_diffrn_radiation_type MoK\a
_diffrn_radiation_wavelength 0.71073
_diffrn_reflns_av_R_equivalents 0.0635
_diffrn_reflns_av_unetI/netI 0.0540
_diffrn_reflns_Laue_measured_fraction_full 0.999
_diffrn_reflns_Laue_measured_fraction_max 0.997
_diffrn_reflns_limit_h_max 21
_diffrn_reflns_limit_h_min -20
_diffrn_reflns_limit_k_max 22
_diffrn_reflns_limit_k_min -17
_diffrn_reflns_limit_l_max 36
_diffrn_reflns_limit_l_min -37
_diffrn_reflns_number 25647
_diffrn_reflns_point_group_measured_fraction_full 0.994
_diffrn_reflns_point_group_measured_fraction_max 0.984
_diffrn_reflns_theta_full 25.242
_diffrn_reflns_theta_max 28.102
_diffrn_reflns_theta_min 1.438
_exptl_absorpt_coefficient_mu 0.543
_exptl_crystal_density_diffrn 1.761
_exptl_crystal_description block
_exptl_crystal_F_000 4376
_refine_diff_density_max 0.215
_refine_diff_density_min -0.502
_refine_diff_density_rms 0.052
_refine_ls_abs_structure_details
;
 Flack x determined using 1272 quotients [(I+)-(I-)]/[(I+)+(I-)]
 (Parsons, Flack and Wagner, Acta Cryst. B69 (2013) 249-259).
;
_refine_ls_abs_structure_Flack 0.009(15)
_refine_ls_extinction_method none
_refine_ls_goodness_of_fit_ref 0.988
_refine_ls_hydrogen_treatment constr
_refine_ls_matrix_type full
_refine_ls_number_parameters 311
_refine_ls_number_reflns 4962
_refine_ls_number_restraints 0
_refine_ls_restrained_S_all 0.988
_refine_ls_R_factor_all 0.0752
_refine_ls_R_factor_gt 0.0380
_refine_ls_shift/su_max 0.001
_refine_ls_shift/su_mean 0.000
_refine_ls_structure_factor_coef Fsqd
_refine_ls_weighting_details 'w=1/[\s^2^(Fo^2^)+(0.0317P)^2^] where P=(Fo^2^+2Fc^2^)/3'
_refine_ls_weighting_scheme calc
_refine_ls_wR_factor_gt 0.0654
_refine_ls_wR_factor_ref 0.0745
_reflns_Friedel_coverage 0.847
_reflns_Friedel_fraction_full 0.989
_reflns_Friedel_fraction_max 0.969
_reflns_number_gt 3373
_reflns_number_total 4962
_reflns_threshold_expression 'I > 2\s(I)'
_cod_data_source_file ao6b00506_si_006.cif
_cod_data_source_block lby88-5
_cod_database_code 4516837
_shelx_space_group_comment
;
The symmetry employed for this shelxl refinement is uniquely defined
by the following loop, which should always be used as a source of
symmetry information in preference to the above space-group names.
They are only intended as comments.
;
_shelxl_version_number 2014-3

loop_
_space_group_symop_operation_xyz
'x, y, z'
'y, -x, -z'
'-x, -y, z'
'-y, x, -z'
'y, x, -z+1/2'
'-y, -x, -z+1/2'
'-x, y, z+1/2'
'x, -y, z+1/2'
'x+1/2, y+1/2, z+1/2'
'y+1/2, -x+1/2, -z+1/2'
'-x+1/2, -y+1/2, z+1/2'
'-y+1/2, x+1/2, -z+1/2'
'y+1/2, x+1/2, -z+1'
'-y+1/2, -x+1/2, -z+1'
'-x+1/2, y+1/2, z+1'
'x+1/2, -y+1/2, z+1'

loop_
_atom_site_label
_atom_site_type_symbol
_atom_site_fract_x
_atom_site_fract_y
_atom_site_fract_z
_atom_site_U_iso_or_equiv
_atom_site_adp_type
_atom_site_occupancy
_atom_site_site_symmetry_order
_atom_site_calc_flag
_atom_site_refinement_flags_posn
_atom_site_refinement_flags_adp
_atom_site_refinement_flags_occupancy
Cr1 Cr 0.5000 0.0000 0.5000 0.0153(2) Uani 1 4 d S T P
Cr2 Cr 0.5000 0.5000 0.2500 0.0142(2) Uani 1 4 d S T P
Cl1 Cl 0.5000 0.0000 0.41886(4) 0.0240(3) Uani 1 2 d S T P
Cl2 Cl 0.5000 0.5000 0.33106(4) 0.0219(3) Uani 1 2 d S T P
O1 O 0.58309(12) -0.08309(12) 0.5000 0.0201(7) Uani 1 2 d S T P
O2 O 0.58316(12) 0.08316(12) 0.5000 0.0249(8) Uani 1 2 d S T P
O3 O 0.41689(12) 0.41689(12) 0.2500 0.0211(7) Uani 1 2 d S T P
O4 O 0.41656(12) 0.58344(12) 0.2500 0.0197(7) Uani 1 2 d S T P
B1 B 0.5000 0.5000 0.5000 0.0195(16) Uani 1 4 d S T P
B2 B 0.5000 0.0000 0.2500 0.0187(16) Uani 1 4 d S T P
C1 C 0.5992(2) -0.1374(2) 0.46066(12) 0.0235(8) Uani 1 1 d . . .
H1A H 0.6255 -0.1099 0.4343 0.028 Uiso 1 1 calc R U .
H1B H 0.5500 -0.1614 0.4489 0.028 Uiso 1 1 calc R U .
C2 C 0.6523(2) -0.1987(2) 0.48197(13) 0.0316(10) Uani 1 1 d . . .
H2A H 0.6873 -0.2219 0.4578 0.038 Uiso 1 1 calc R U .
H2B H 0.6216 -0.2410 0.4972 0.038 Uiso 1 1 calc R U .
C3 C 0.5802(2) 0.1557(2) 0.52778(14) 0.0313(10) Uani 1 1 d . . .
H3A H 0.5660 0.1446 0.5610 0.038 Uiso 1 1 calc R U .
H3B H 0.5415 0.1929 0.5144 0.038 Uiso 1 1 calc R U .
C4 C 0.6623(2) 0.1885(2) 0.52446(13) 0.0307(10) Uani 1 1 d . . .
H4A H 0.6966 0.1664 0.5493 0.037 Uiso 1 1 calc R U .
H4B H 0.6621 0.2464 0.5271 0.037 Uiso 1 1 calc R U .
C5 C 0.4214(2) 0.3425(2) 0.27659(13) 0.0247(9) Uani 1 1 d . . .
H5A H 0.4370 0.3521 0.3098 0.030 Uiso 1 1 calc R U .
H5B H 0.4596 0.3062 0.2619 0.030 Uiso 1 1 calc R U .
C6 C 0.33916(19) 0.3096(2) 0.27394(12) 0.0232(9) Uani 1 1 d . . .
H6A H 0.3062 0.3297 0.3001 0.028 Uiso 1 1 calc R U .
H6B H 0.3397 0.2515 0.2751 0.028 Uiso 1 1 calc R U .
C7 C 0.36355(19) 0.6005(2) 0.28969(12) 0.0252(9) Uani 1 1 d . . .
H7A H 0.3918 0.6277 0.3155 0.030 Uiso 1 1 calc R U .
H7B H 0.3401 0.5516 0.3023 0.030 Uiso 1 1 calc R U .
C8 C 0.3011(2) 0.6532(2) 0.26831(14) 0.0402(11) Uani 1 1 d . . .
H8A H 0.2587 0.6220 0.2535 0.048 Uiso 1 1 calc R U .
H8B H 0.2781 0.6885 0.2924 0.048 Uiso 1 1 calc R U .
C9 C 0.42501(19) 0.5058(2) 0.46308(12) 0.0208(8) Uani 1 1 d . . .
C10 C 0.3851(2) 0.5730(2) 0.44964(12) 0.0242(9) Uani 1 1 d . . .
C11 C 0.3253(2) 0.5739(3) 0.41664(13) 0.0339(10) Uani 1 1 d . . .
C12 C 0.3024(2) 0.5054(3) 0.39524(12) 0.0353(10) Uani 1 1 d . . .
C13 C 0.3411(2) 0.4371(3) 0.40623(12) 0.0307(10) Uani 1 1 d . . .
C14 C 0.4012(2) 0.4392(2) 0.43879(12) 0.0232(9) Uani 1 1 d . . .
C15 C 0.51550(19) 0.07372(19) 0.28690(12) 0.0176(8) Uani 1 1 d . . .
C16 C 0.58799(19) 0.10263(19) 0.30123(11) 0.0180(8) Uani 1 1 d . . .
C17 C 0.5972(2) 0.1618(2) 0.33416(12) 0.0225(8) Uani 1 1 d . . .
C18 C 0.5335(2) 0.1961(2) 0.35479(11) 0.0244(8) Uani 1 1 d . . .
C19 C 0.4602(2) 0.1690(2) 0.34283(11) 0.0218(8) Uani 1 1 d . . .
C20 C 0.4533(2) 0.1091(2) 0.31042(12) 0.0180(8) Uani 1 1 d . . .
F1 F 0.40225(12) 0.64370(12) 0.46891(7) 0.0304(5) Uani 1 1 d . . .
F2 F 0.28896(13) 0.64181(16) 0.40511(8) 0.0468(7) Uani 1 1 d . . .
F3 F 0.24301(13) 0.50535(18) 0.36369(7) 0.0541(7) Uani 1 1 d . . .
F4 F 0.32072(13) 0.36939(16) 0.38494(7) 0.0465(7) Uani 1 1 d . . .
F5 F 0.43810(12) 0.36989(13) 0.44630(7) 0.0299(5) Uani 1 1 d . . .
F6 F 0.65568(11) 0.07408(11) 0.28297(7) 0.0250(5) Uani 1 1 d . . .
F7 F 0.67025(11) 0.18721(13) 0.34598(7) 0.0354(6) Uani 1 1 d . . .
F8 F 0.54175(12) 0.25385(13) 0.38680(6) 0.0380(6) Uani 1 1 d . . .
F9 F 0.39587(12) 0.20125(12) 0.36267(7) 0.0296(5) Uani 1 1 d . . .
F10 F 0.37902(11) 0.08415(12) 0.30188(7) 0.0251(5) Uani 1 1 d . . .

loop_
_atom_site_aniso_label
_atom_site_aniso_U_11
_atom_site_aniso_U_22
_atom_site_aniso_U_33
_atom_site_aniso_U_23
_atom_site_aniso_U_13
_atom_site_aniso_U_12
Cr1 0.0143(3) 0.0143(3) 0.0171(5) 0.000 0.000 0.0001(5)
Cr2 0.0127(3) 0.0127(3) 0.0172(5) 0.000 0.000 -0.0003(4)
Cl1 0.0305(8) 0.0230(8) 0.0184(6) 0.000 0.000 0.0049(6)
Cl2 0.0228(8) 0.0259(8) 0.0171(6) 0.000 0.000 0.0005(5)
O1 0.0194(11) 0.0194(11) 0.0215(17) -0.0047(12) -0.0047(12) 0.0069(14)
O2 0.0208(12) 0.0208(12) 0.0330(19) -0.0104(13) 0.0104(13) -0.0058(14)
O3 0.0170(11) 0.0170(11) 0.0292(18) 0.0080(12) -0.0080(12) -0.0058(13)
O4 0.0186(11) 0.0186(11) 0.0218(17) 0.0048(12) 0.0048(12) 0.0053(13)
B1 0.018(2) 0.018(2) 0.022(4) 0.000 0.000 0.000
B2 0.017(2) 0.017(2) 0.022(4) 0.000 0.000 0.000
C1 0.026(2) 0.021(2) 0.0236(18) -0.0083(16) 0.0027(16) 0.0049(16)
C2 0.035(2) 0.022(2) 0.038(2) -0.0003(17) 0.0021(18) 0.0100(17)
C3 0.037(3) 0.019(2) 0.038(2) -0.0154(18) 0.0063(19) -0.0025(17)
C4 0.024(2) 0.026(2) 0.042(2) -0.0062(18) -0.0008(18) -0.0072(17)
C5 0.024(2) 0.018(2) 0.032(2) 0.0117(16) -0.0047(16) -0.0043(15)
C6 0.021(2) 0.024(2) 0.0240(18) 0.0030(16) 0.0029(15) -0.0083(16)
C7 0.020(2) 0.028(2) 0.0274(19) -0.0041(17) 0.0086(16) 0.0047(15)
C8 0.028(2) 0.044(3) 0.048(3) -0.011(2) 0.0020(19) 0.017(2)
C9 0.0151(17) 0.034(2) 0.0133(18) 0.0043(16) 0.0025(14) -0.0032(16)
C10 0.022(2) 0.034(2) 0.0168(19) 0.0010(17) 0.0029(16) 0.0027(17)
C11 0.019(2) 0.055(3) 0.027(2) 0.015(2) 0.0057(18) 0.008(2)
C12 0.017(2) 0.069(3) 0.020(2) 0.006(2) -0.0026(16) -0.008(2)
C13 0.026(2) 0.049(3) 0.017(2) -0.0054(18) 0.0038(17) -0.014(2)
C14 0.0201(19) 0.032(2) 0.0175(18) -0.0008(17) 0.0030(16) -0.0044(16)
C15 0.0212(19) 0.0149(17) 0.0166(18) 0.0027(14) -0.0024(15) -0.0004(14)
C16 0.0165(19) 0.022(2) 0.0160(17) 0.0007(15) 0.0020(14) -0.0001(15)
C17 0.020(2) 0.026(2) 0.0213(19) 0.0025(16) -0.0058(16) -0.0054(15)
C18 0.036(2) 0.020(2) 0.0176(18) -0.0022(16) -0.0049(17) 0.0020(17)
C19 0.026(2) 0.024(2) 0.0155(17) 0.0043(15) 0.0036(16) 0.0076(16)
C20 0.019(2) 0.0171(19) 0.0179(18) 0.0052(15) -0.0015(15) 0.0022(15)
F1 0.0337(12) 0.0275(13) 0.0298(12) 0.0066(10) -0.0020(10) 0.0075(10)
F2 0.0362(15) 0.0654(17) 0.0388(13) 0.0195(13) -0.0032(11) 0.0191(13)
F3 0.0280(14) 0.105(2) 0.0294(13) 0.0099(13) -0.0131(12) -0.0098(13)
F4 0.0424(15) 0.0683(17) 0.0288(13) -0.0151(12) -0.0035(11) -0.0226(13)
F5 0.0325(13) 0.0277(13) 0.0294(13) -0.0076(10) 0.0004(10) -0.0021(10)
F6 0.0184(11) 0.0312(12) 0.0252(11) -0.0062(9) -0.0003(9) -0.0016(9)
F7 0.0275(13) 0.0423(14) 0.0363(12) -0.0106(11) -0.0036(10) -0.0108(10)
F8 0.0476(14) 0.0338(13) 0.0325(13) -0.0176(11) -0.0013(11) -0.0039(11)
F9 0.0343(13) 0.0302(13) 0.0242(11) -0.0040(10) 0.0022(10) 0.0124(10)
F10 0.0171(11) 0.0314(13) 0.0267(11) -0.0041(9) 0.0013(9) 0.0013(9)

loop_
_atom_type_symbol
_atom_type_description
_atom_type_scat_dispersion_real
_atom_type_scat_dispersion_imag
_atom_type_scat_source
C C 0.0033 0.0016 'International Tables Vol C Tables 4.2.6.8 and 6.1.1.4'
H H 0.0000 0.0000 'International Tables Vol C Tables 4.2.6.8 and 6.1.1.4'
B B 0.0013 0.0007 'International Tables Vol C Tables 4.2.6.8 and 6.1.1.4'
Cl Cl 0.1484 0.1585 'International Tables Vol C Tables 4.2.6.8 and 6.1.1.4'
Cr Cr 0.3209 0.6236 'International Tables Vol C Tables 4.2.6.8 and 6.1.1.4'
F F 0.0171 0.0103 'International Tables Vol C Tables 4.2.6.8 and 6.1.1.4'
O O 0.0106 0.0060 'International Tables Vol C Tables 4.2.6.8 and 6.1.1.4'

loop_
_geom_angle_atom_site_label_1
_geom_angle_atom_site_label_2
_geom_angle_atom_site_label_3
_geom_angle
_geom_angle_site_symmetry_1
_geom_angle_site_symmetry_3
O1 Cr1 O1 180.0 . 3_655
O1 Cr1 O2 90.000(1) . 3_655
O1 Cr1 O2 90.000(1) 3_655 3_655
O1 Cr1 O2 90.000(1) . .
O1 Cr1 O2 90.000(1) 3_655 .
O2 Cr1 O2 180.00(17) 3_655 .
O1 Cr1 Cl1 90.0 . .
O1 Cr1 Cl1 90.0 3_655 .
O2 Cr1 Cl1 90.0 3_655 .
O2 Cr1 Cl1 90.0 . .
O1 Cr1 Cl1 90.0 . 13_545
O1 Cr1 Cl1 90.0 3_655 13_545
O2 Cr1 Cl1 90.0 3_655 13_545
O2 Cr1 Cl1 90.0 . 13_545
Cl1 Cr1 Cl1 180.0 . 13_545
O3 Cr2 O3 180.00(8) . 3_665
O3 Cr2 O4 90.0 . .
O3 Cr2 O4 90.0 3_665 .
O3 Cr2 O4 90.0 . 3_665
O3 Cr2 O4 90.000(1) 3_665 3_665
O4 Cr2 O4 180.0 . 3_665
O3 Cr2 Cl2 90.0 . 5
O3 Cr2 Cl2 90.0 3_665 5
O4 Cr2 Cl2 90.0 . 5
O4 Cr2 Cl2 90.0 3_665 5
O3 Cr2 Cl2 90.0 . .
O3 Cr2 Cl2 90.0 3_665 .
O4 Cr2 Cl2 90.0 . .
O4 Cr2 Cl2 90.0 3_665 .
Cl2 Cr2 Cl2 180.0 5 .
C1 O1 C1 109.7(3) . 14
C1 O1 Cr1 125.13(16) . .
C1 O1 Cr1 125.13(16) 14 .
C3 O2 C3 110.2(4) 13_545 .
C3 O2 Cr1 124.88(17) 13_545 .
C3 O2 Cr1 124.88(17) . .
C5 O3 C5 110.4(3) 5 .
C5 O3 Cr2 124.78(16) 5 .
C5 O3 Cr2 124.78(16) . .
C7 O4 C7 110.0(3) 6_665 .
C7 O4 Cr2 125.02(16) 6_665 .
C7 O4 Cr2 125.02(16) . .
C9 B1 C9 101.6(2) 2_566 4_656
C9 B1 C9 113.55(12) 2_566 3_665
C9 B1 C9 113.55(12) 4_656 3_665
C9 B1 C9 113.55(12) 2_566 .
C9 B1 C9 113.55(12) 4_656 .
C9 B1 C9 101.6(2) 3_665 .
C15 B2 C15 113.49(12) . 12_545
C15 B2 C15 101.7(2) . 3_655
C15 B2 C15 113.49(12) 12_545 3_655
C15 B2 C15 113.49(12) . 10
C15 B2 C15 101.7(2) 12_545 10
C15 B2 C15 113.49(12) 3_655 10
O1 C1 C2 104.1(3) . .
C1 C2 C2 102.8(2) . 14
O2 C3 C4 104.3(3) . .
C3 C4 C4 102.7(2) . 13_545
O3 C5 C6 104.2(3) . .
C5 C6 C6 103.1(2) . 5
O4 C7 C8 104.0(3) . .
C8 C8 C7 102.5(2) 6_665 .
C10 C9 C14 113.4(3) . .
C10 C9 B1 127.0(3) . .
C14 C9 B1 119.4(3) . .
F1 C10 C11 115.0(3) . .
F1 C10 C9 121.3(3) . .
C11 C10 C9 123.7(4) . .
F2 C11 C12 119.4(4) . .
F2 C11 C10 120.6(4) . .
C12 C11 C10 120.0(4) . .
F3 C12 C11 120.4(4) . .
F3 C12 C13 120.6(4) . .
C11 C12 C13 118.9(4) . .
F4 C13 C12 120.0(3) . .
F4 C13 C14 120.8(4) . .
C12 C13 C14 119.1(4) . .
F5 C14 C13 115.3(3) . .
F5 C14 C9 120.0(3) . .
C13 C14 C9 124.8(4) . .
C20 C15 C16 112.6(3) . .
C20 C15 B2 120.7(3) . .
C16 C15 B2 126.5(3) . .
F6 C16 C17 115.0(3) . .
F6 C16 C15 121.2(3) . .
C17 C16 C15 123.8(3) . .
F7 C17 C18 119.1(3) . .
F7 C17 C16 120.2(3) . .
C18 C17 C16 120.7(3) . .
F8 C18 C17 121.2(3) . .
F8 C18 C19 120.4(3) . .
C17 C18 C19 118.3(3) . .
F9 C19 C18 120.0(3) . .
F9 C19 C20 120.7(3) . .
C18 C19 C20 119.3(3) . .
F10 C20 C19 115.5(3) . .
F10 C20 C15 119.3(3) . .
C19 C20 C15 125.2(3) . .

loop_
_geom_bond_atom_site_label_1
_geom_bond_atom_site_label_2
_geom_bond_distance
_geom_bond_site_symmetry_2
Cr1 O1 2.002(3) .
Cr1 O1 2.002(3) 3_655
Cr1 O2 2.004(3) 3_655
Cr1 O2 2.004(3) .
Cr1 Cl1 2.2978(10) .
Cr1 Cl1 2.2978(10) 13_545
Cr2 O3 2.003(3) .
Cr2 O3 2.003(3) 3_665
Cr2 O4 2.011(3) .
Cr2 O4 2.011(3) 3_665
Cr2 Cl2 2.2957(10) 5
Cr2 Cl2 2.2957(10) .
O1 C1 1.474(4) .
O1 C1 1.474(4) 14
O2 C3 1.467(4) 13_545
O2 C3 1.467(4) .
O3 C5 1.476(4) 5
O3 C5 1.476(4) .
O4 C7 1.471(3) 6_665
O4 C7 1.471(3) .
B1 C9 1.654(3) 2_566
B1 C9 1.654(3) 4_656
B1 C9 1.654(3) 3_665
B1 C9 1.654(3) .
B2 C15 1.655(3) .
B2 C15 1.655(3) 12_545
B2 C15 1.655(3) 3_655
B2 C15 1.655(3) 10
C1 C2 1.508(5) .
C2 C2 1.514(7) 14
C3 C4 1.509(5) .
C4 C4 1.523(7) 13_545
C5 C6 1.511(5) .
C6 C6 1.532(6) 5
C7 C8 1.519(5) .
C8 C8 1.514(8) 6_665
C9 C10 1.386(5) .
C9 C14 1.386(5) .
C10 F1 1.354(4) .
C10 C11 1.383(5) .
C11 F2 1.353(4) .
C11 C12 1.371(6) .
C12 F3 1.350(4) .
C12 C13 1.373(6) .
C13 F4 1.348(4) .
C13 C14 1.379(5) .
C14 F5 1.355(4) .
C15 C20 1.389(4) .
C15 C16 1.390(5) .
C16 F6 1.355(4) .
C16 C17 1.382(4) .
C17 F7 1.360(4) .
C17 C18 1.365(5) .
C18 F8 1.346(4) .
C18 C19 1.373(5) .
C19 F9 1.349(4) .
C19 C20 1.378(5) .
C20 F10 1.358(4) .
